data_7043203
loop_
_publ_author_name
'Cong, Bo-Wen'
'Su, Zhan-Hua'
'Zhao, Zhi-Feng'
'Yu, Bao-Yi'
'Zhao, Wen-Qi'
'Ma, Xiu-Juan'

_publ_section_title
;
 Two unusual 3D honeycomb networks based on Wells--Dawson arsenomolybdates
 with d10 transition-metal-pyrazole connectors
;
_journal_name_full 'Dalton Trans.'
_journal_paper_doi 10.1039/C7DT01240C
_journal_year 2017
_chemical_formula_moiety '0.5(As2 Mo18 O62), 3(C6 H8 Cu N4)'
_chemical_formula_sum 'C18 H24 As Cu3 Mo9 N12 O31'
_chemical_formula_weight 2033.49
_chemical_name_systematic
;
 ? 
;
_space_group_crystal_system trigonal
_space_group_IT_number 167
_space_group_name_Hall '-R 3 2"c'
_space_group_name_H-M_alt 'R -3 c'
_symmetry_space_group_name_Hall '-R 3 2"c'
_symmetry_space_group_name_H-M 'R -3 c :H'
_atom_sites_solution_hydrogens geom
_atom_sites_solution_primary dual
_audit_creation_date 2017-03-20
_audit_creation_method
;
Olex2 1.2-beta
(compiled 2017.03.14 svn.r3398 for OlexSys, GUI svn.r5328)
;
_audit_update_record
;
2017-03-27 deposited with the CCDC.
2017-05-08 downloaded from the CCDC.
;
_cell_angle_alpha 90
_cell_angle_beta 90
_cell_angle_gamma 120
_cell_formula_units_Z 12
_cell_length_a 22.1967(8)
_cell_length_b 22.1967(8)
_cell_length_c 34.780(3)
_cell_measurement_reflns_used 9930
_cell_measurement_temperature 296(2)
_cell_measurement_theta_max 28.01
_cell_measurement_theta_min 2.42
_cell_volume 14840.1(15)
_computing_cell_refinement 'SAINT V8.18C (?, 2016)'
_computing_data_collection 'Bruker SMART'
_computing_data_reduction 'SAINT V8.18C (?, 2016)'
_computing_molecular_graphics 'Olex2 (Dolomanov et al., 2009)'
_computing_publication_material 'Olex2 (Dolomanov et al., 2009)'
_computing_structure_refinement 'ShelXL (Sheldrick, 2015)'
_computing_structure_solution 'ShelXT (Sheldrick, 2015)'
_diffrn_ambient_temperature 296.15
_diffrn_measured_fraction_theta_full 0.997
_diffrn_measured_fraction_theta_max 0.995
_diffrn_measurement_device_type 'CCD area detector'
_diffrn_measurement_method 'phi and omega scans'
_diffrn_radiation_monochromator graphite
_diffrn_radiation_type MoK\a
_diffrn_radiation_wavelength 0.71073
_diffrn_reflns_av_R_equivalents 0.0414
_diffrn_reflns_av_unetI/netI 0.0225
_diffrn_reflns_Laue_measured_fraction_full 0.997
_diffrn_reflns_Laue_measured_fraction_max 0.995
_diffrn_reflns_limit_h_max 29
_diffrn_reflns_limit_h_min -29
_diffrn_reflns_limit_k_max 29
_diffrn_reflns_limit_k_min -29
_diffrn_reflns_limit_l_max 42
_diffrn_reflns_limit_l_min -45
_diffrn_reflns_number 40949
_diffrn_reflns_point_group_measured_fraction_full 0.997
_diffrn_reflns_point_group_measured_fraction_max 0.995
_diffrn_reflns_theta_full 25.242
_diffrn_reflns_theta_max 28.289
_diffrn_reflns_theta_min 2.541
_exptl_absorpt_coefficient_mu 4.223
_exptl_absorpt_correction_type none
_exptl_crystal_density_diffrn 2.730
_exptl_crystal_density_method 'not measured'
_exptl_crystal_description block
_exptl_crystal_F_000 11544
_exptl_crystal_size_max 0.2
_exptl_crystal_size_mid 0.2
_exptl_crystal_size_min 0.18
_refine_diff_density_max 1.306
_refine_diff_density_min -1.107
_refine_diff_density_rms 0.154
_refine_ls_extinction_method none
_refine_ls_goodness_of_fit_ref 1.137
_refine_ls_hydrogen_treatment constr
_refine_ls_matrix_type full
_refine_ls_number_parameters 251
_refine_ls_number_reflns 4088
_refine_ls_number_restraints 83
_refine_ls_restrained_S_all 1.143
_refine_ls_R_factor_all 0.0647
_refine_ls_R_factor_gt 0.0381
_refine_ls_shift/su_max 0.001
_refine_ls_shift/su_mean 0.000
_refine_ls_structure_factor_coef Fsqd
_refine_ls_weighting_details 'w=1/[\s^2^(Fo^2^)+(0.0228P)^2^+303.8790P] where P=(Fo^2^+2Fc^2^)/3'
_refine_ls_weighting_scheme calc
_refine_ls_wR_factor_gt 0.0774
_refine_ls_wR_factor_ref 0.0961
_reflns_Friedel_coverage 0.000
_reflns_number_gt 3053
_reflns_number_total 4088
_reflns_threshold_expression 'I > 2\s(I)'
_cod_data_source_file c7dt01240c2.cif
_cod_data_source_block cbw6207_0m
_cod_original_cell_volume 14840.1(19)
_cod_database_code 7043203
_shelx_shelxl_version_number 2014/7
_shelx_space_group_comment
;
The symmetry employed for this shelxl refinement is uniquely defined
by the following loop, which should always be used as a source of
symmetry information in preference to the above space-group names.
They are only intended as comments.
;
_olex2_refinement_description
;
1. Fixed Uiso
 At 1.2 times of:
  All C(H) groups, All N(H) groups
2. Restrained distances
 N1-C1 \\sim C2-C3 \\sim C1-C2
 with sigma of 0.001
3. Rigid bond restraints
 N3, N4, C4, C6, C5
 with sigma for 1-2 distances of 0.01 and sigma for 1-3 distances of 0.01
 N1, N2, C1, C2, C3
 with sigma for 1-2 distances of 0.01 and sigma for 1-3 distances of 0.01
4. Uiso/Uaniso restraints and constraints
N3 \\sim N4 \\sim C4 \\sim C6 \\sim C5: within 2A with sigma of 0.01 and sigma
for terminal atoms of 0.01
N1 \\sim N2 \\sim C1 \\sim C2 \\sim C3: within 2A with sigma of 0.01 and sigma
for terminal atoms of 0.01
5. Others
 Fixed Sof: O9(0.5) O9A(0.5) O10(0.5) O10A(0.5) O11(0.5) O11A(0.5)
6.a Aromatic/amide H refined with riding coordinates:
 N2(H2), C1(H1), C2(H2A), C3(H3), N4(H4), C4(H4A), C5(H5), C6(H6)
;
_platon_squeeze_void_probe_radius 1.20
_olex2_submission_special_instructions 'No special instructions were received'

loop_
_space_group_symop_operation_xyz
'x, y, z'
'-y, x-y, z'
'-x+y, -x, z'
'y, x, -z+1/2'
'x-y, -y, -z+1/2'
'-x, -x+y, -z+1/2'
'x+2/3, y+1/3, z+1/3'
'-y+2/3, x-y+1/3, z+1/3'
'-x+y+2/3, -x+1/3, z+1/3'
'y+2/3, x+1/3, -z+5/6'
'x-y+2/3, -y+1/3, -z+5/6'
'-x+2/3, -x+y+1/3, -z+5/6'
'x+1/3, y+2/3, z+2/3'
'-y+1/3, x-y+2/3, z+2/3'
'-x+y+1/3, -x+2/3, z+2/3'
'y+1/3, x+2/3, -z+7/6'
'x-y+1/3, -y+2/3, -z+7/6'
'-x+1/3, -x+y+2/3, -z+7/6'
'-x, -y, -z'
'y, -x+y, -z'
'x-y, x, -z'
'-y, -x, z-1/2'
'-x+y, y, z-1/2'
'x, x-y, z-1/2'
'-x+2/3, -y+1/3, -z+1/3'
'y+2/3, -x+y+1/3, -z+1/3'
'x-y+2/3, x+1/3, -z+1/3'
'-y+2/3, -x+1/3, z-1/6'
'-x+y+2/3, y+1/3, z-1/6'
'x+2/3, x-y+1/3, z-1/6'
'-x+1/3, -y+2/3, -z+2/3'
'y+1/3, -x+y+2/3, -z+2/3'
'x-y+1/3, x+2/3, -z+2/3'
'-y+1/3, -x+2/3, z+1/6'
'-x+y+1/3, y+2/3, z+1/6'
'x+1/3, x-y+2/3, z+1/6'

loop_
_atom_site_label
_atom_site_type_symbol
_atom_site_fract_x
_atom_site_fract_y
_atom_site_fract_z
_atom_site_U_iso_or_equiv
_atom_site_adp_type
_atom_site_occupancy
_atom_site_site_symmetry_order
_atom_site_calc_flag
_atom_site_refinement_flags_posn
_atom_site_refinement_flags_adp
_atom_site_refinement_flags_occupancy
_atom_site_disorder_assembly
_atom_site_disorder_group
Mo1 Mo 0.39454(3) 0.77000(3) 0.52312(2) 0.03526(14) Uani 1 1 d . . . . .
Mo2 Mo 0.50431(3) 0.81029(3) 0.60995(2) 0.03506(14) Uani 1 1 d . . . . .
Mo3 Mo 0.47672(3) 0.63788(3) 0.61457(2) 0.03152(13) Uani 1 1 d . . . . .
As1 As 0.3333 0.6667 0.60875(2) 0.01833(17) Uani 1 3 d S T P . .
O1 O 0.4342(2) 0.8313(2) 0.48891(13) 0.0461(11) Uani 1 1 d . . . . .
O2 O 0.4133(2) 0.6968(2) 0.49975(11) 0.0334(9) Uani 1 1 d . . . . .
O3 O 0.3639(2) 0.8102(2) 0.55769(11) 0.0317(8) Uani 1 1 d . . . . .
O4 O 0.4697(2) 0.7873(2) 0.55722(11) 0.0317(8) Uani 1 1 d . . . . .
O5 O 0.3333 0.6667 0.55925(17) 0.0238(12) Uani 1 3 d S T P A .
O6 O 0.5839(2) 0.8742(2) 0.60065(13) 0.0509(13) Uani 1 1 d . . . . .
O7 O 0.5141(2) 0.8176(3) 0.66621(12) 0.0566(15) Uani 1 1 d . . . . .
O8 O 0.5425(2) 0.6260(3) 0.60203(13) 0.0495(12) Uani 1 1 d . . . . .
O9 O 0.4996(4) 0.7277(4) 0.6138(2) 0.0270(16) Uani 0.5 1 d . . . A 2
O9A O 0.5390(4) 0.7419(4) 0.6076(2) 0.0221(15) Uani 0.5 1 d . . . A 1
O10 O 0.4157(4) 0.6962(3) 0.62531(19) 0.0233(14) Uani 0.5 1 d . . . A 1
O10A O 0.3645(3) 0.6143(3) 0.6215(2) 0.0245(15) Uani 0.5 1 d . . . A 2
O11 O 0.3954(4) 0.5594(4) 0.6213(2) 0.0281(16) Uani 0.5 1 d . . . A 1
O11A O 0.4091(4) 0.5339(4) 0.6057(2) 0.0275(16) Uani 0.5 1 d . . . A 2
Cu1 Cu 0.6667 0.80110(7) 0.5833 0.0597(4) Uani 1 2 d S T P . .
N1 N 0.6399(3) 0.7877(3) 0.53143(16) 0.0540(15) Uani 1 1 d D U . . .
N2 N 0.5761(4) 0.7654(4) 0.5175(2) 0.077(2) Uani 1 1 d . U . . .
H2 H 0.5397 0.7525 0.5315 0.093 Uiso 1 1 calc R . . . .
C1 C 0.6797(4) 0.8027(5) 0.49991(14) 0.0631(19) Uani 1 1 d D U . . .
H1 H 0.7275 0.8203 0.5003 0.076 Uiso 1 1 calc R . . . .
C2 C 0.6416(3) 0.7891(5) 0.4678(2) 0.074(2) Uani 1 1 d D U . . .
H2A H 0.6577 0.7948 0.4426 0.089 Uiso 1 1 calc R . . . .
C3 C 0.5758(4) 0.7657(6) 0.4790(3) 0.087(3) Uani 1 1 d D U . . .
H3 H 0.5374 0.7524 0.4632 0.104 Uiso 1 1 calc R . . . .
Cu2 Cu 0.6667 0.65047(10) 0.5833 0.0978(6) Uani 1 2 d S T P . .
N3 N 0.6361(4) 0.6276(5) 0.5325(2) 0.0757(19) Uani 1 1 d . U . . .
N4 N 0.5713(4) 0.6044(5) 0.5201(2) 0.093(2) Uani 1 1 d . U . . .
H4 H 0.5373 0.5983 0.5346 0.112 Uiso 1 1 calc R . . . .
C4 C 0.6721(6) 0.6324(7) 0.5011(3) 0.096(3) Uani 1 1 d . U . . .
H4A H 0.7198 0.6493 0.5001 0.115 Uiso 1 1 calc R . . . .
C5 C 0.6275(7) 0.6083(7) 0.4704(3) 0.110(3) Uani 1 1 d . U . . .
H5 H 0.6393 0.6045 0.4452 0.131 Uiso 1 1 calc R . . . .
C6 C 0.5661(7) 0.5918(7) 0.4827(3) 0.110(3) Uani 1 1 d . U . . .
H6 H 0.5259 0.5743 0.4679 0.132 Uiso 1 1 calc R . . . .

loop_
_atom_site_aniso_label
_atom_site_aniso_U_11
_atom_site_aniso_U_22
_atom_site_aniso_U_33
_atom_site_aniso_U_23
_atom_site_aniso_U_13
_atom_site_aniso_U_12
Mo1 0.0448(3) 0.0321(3) 0.0294(3) 0.0073(2) 0.0090(2) 0.0196(2)
Mo2 0.0236(2) 0.0293(3) 0.0426(3) -0.0013(2) 0.0105(2) 0.0059(2)
Mo3 0.0273(2) 0.0409(3) 0.0343(3) 0.0089(2) 0.00686(19) 0.0230(2)
As1 0.0179(2) 0.0179(2) 0.0191(4) 0.000 0.000 0.00897(12)
O1 0.054(3) 0.044(3) 0.035(2) 0.0084(19) 0.008(2) 0.021(2)
O2 0.037(2) 0.038(2) 0.0255(19) 0.0017(16) 0.0042(16) 0.0189(19)
O3 0.037(2) 0.034(2) 0.028(2) -0.0018(16) -0.0022(16) 0.0211(18)
O4 0.030(2) 0.036(2) 0.028(2) -0.0006(16) 0.0010(15) 0.0154(17)
O5 0.0256(19) 0.0256(19) 0.020(3) 0.000 0.000 0.0128(9)
O6 0.030(2) 0.051(3) 0.044(3) 0.022(2) -0.0017(19) -0.001(2)
O7 0.032(2) 0.065(3) 0.028(2) -0.016(2) 0.0082(18) -0.009(2)
O8 0.047(3) 0.086(4) 0.036(2) -0.018(2) -0.006(2) 0.048(3)
O9 0.022(4) 0.029(4) 0.028(4) -0.001(3) -0.002(3) 0.011(4)
O9A 0.018(4) 0.023(4) 0.021(4) 0.001(3) -0.001(3) 0.007(3)
O10 0.026(4) 0.021(3) 0.021(3) 0.002(3) 0.001(3) 0.011(3)
O10A 0.019(3) 0.022(3) 0.024(4) -0.012(3) 0.007(3) 0.004(3)
O11 0.031(4) 0.033(4) 0.017(4) 0.004(3) 0.003(3) 0.013(3)
O11A 0.030(4) 0.033(4) 0.020(4) 0.000(3) 0.002(3) 0.016(3)
Cu1 0.0556(8) 0.0738(7) 0.0435(7) 0.0029(3) 0.0058(6) 0.0278(4)
N1 0.039(3) 0.069(4) 0.044(3) 0.002(3) 0.012(2) 0.019(3)
N2 0.050(3) 0.105(5) 0.054(3) -0.009(4) 0.012(3) 0.022(3)
C1 0.049(3) 0.082(5) 0.046(4) 0.001(3) 0.022(3) 0.024(3)
C2 0.070(4) 0.091(5) 0.042(3) -0.001(4) 0.023(3) 0.025(4)
C3 0.061(4) 0.115(6) 0.052(4) -0.006(4) 0.004(3) 0.020(4)
Cu2 0.1278(17) 0.1071(11) 0.0656(11) -0.0149(5) -0.0298(11) 0.0639(9)
N3 0.070(4) 0.106(5) 0.057(4) -0.010(4) 0.001(3) 0.049(4)
N4 0.073(4) 0.129(6) 0.061(4) -0.022(4) 0.005(3) 0.037(4)
C4 0.086(5) 0.138(6) 0.083(5) -0.004(5) 0.018(4) 0.070(5)
C5 0.123(6) 0.143(7) 0.069(5) -0.025(5) 0.018(4) 0.071(6)
C6 0.102(6) 0.137(7) 0.064(5) -0.028(5) -0.007(4) 0.040(6)

loop_
_atom_type_symbol
_atom_type_description
_atom_type_scat_dispersion_real
_atom_type_scat_dispersion_imag
_atom_type_scat_source
C C 0.0033 0.0016 'International Tables Vol C Tables 4.2.6.8 and 6.1.1.4'
H H 0.0000 0.0000 'International Tables Vol C Tables 4.2.6.8 and 6.1.1.4'
As As 0.0499 2.0058 'International Tables Vol C Tables 4.2.6.8 and 6.1.1.4'
Cu Cu 0.3201 1.2651 'International Tables Vol C Tables 4.2.6.8 and 6.1.1.4'
Mo Mo -1.6832 0.6857 'International Tables Vol C Tables 4.2.6.8 and 6.1.1.4'
N N 0.0061 0.0033 'International Tables Vol C Tables 4.2.6.8 and 6.1.1.4'
O O 0.0106 0.0060 'International Tables Vol C Tables 4.2.6.8 and 6.1.1.4'

loop_
_geom_angle_atom_site_label_1
_geom_angle_atom_site_label_2
_geom_angle_atom_site_label_3
_geom_angle
_geom_angle_site_symmetry_1
_geom_angle_site_symmetry_3
O1 Mo1 O2 97.47(19) . .
O1 Mo1 O2 99.3(2) . 2_665
O1 Mo1 O3 104.0(2) . .
O1 Mo1 O4 102.9(2) . .
O1 Mo1 O5 167.0(2) . .
O2 Mo1 O2 85.0(2) 2_665 .
O2 Mo1 O5 73.19(14) 2_665 .
O2 Mo1 O5 71.66(14) . .
O3 Mo1 O2 158.50(17) . .
O3 Mo1 O2 92.54(17) . 2_665
O3 Mo1 O4 89.68(17) . .
O3 Mo1 O5 87.16(15) . .
O4 Mo1 O2 84.43(16) . .
O4 Mo1 O2 156.39(17) . 2_665
O4 Mo1 O5 83.47(14) . .
O4 Mo2 O7 165.41(17) . .
O4 Mo2 O9A 90.8(2) . .
O4 Mo2 O10 85.7(2) . .
O4 Mo2 O10A 80.1(2) . 2_665
O4 Mo2 O11A 82.3(2) . 2_665
O6 Mo2 O4 98.8(2) . .
O6 Mo2 O7 95.6(2) . .
O6 Mo2 O9 112.6(3) . .
O6 Mo2 O9A 89.5(3) . .
O6 Mo2 O10 157.4(2) . .
O6 Mo2 O10A 161.5(3) . 2_665
O6 Mo2 O11 116.0(3) . 2_665
O6 Mo2 O11A 91.3(3) . 2_665
O7 Mo2 O9A 92.0(3) . .
O7 Mo2 O10 82.1(2) . .
O7 Mo2 O10A 85.5(2) . 2_665
O7 Mo2 O11A 94.7(3) . 2_665
O9 Mo2 O4 89.3(3) . .
O9 Mo2 O7 87.6(3) . .
O9 Mo2 O10A 85.9(3) . 2_665
O9 Mo2 O11A 155.7(4) . 2_665
O9A Mo2 O10 68.2(3) . .
O11 Mo2 O4 91.1(3) 2_665 .
O11 Mo2 O7 80.1(3) 2_665 .
O11 Mo2 O9A 153.7(4) 2_665 .
O11 Mo2 O10 85.8(3) 2_665 .
O11A Mo2 O10A 70.2(3) 2_665 2_665
O3 Mo3 O10 83.7(2) 3_565 .
O3 Mo3 O10A 78.0(2) 3_565 .
O7 Mo3 O3 167.21(17) 26_456 3_565
O7 Mo3 O9A 96.9(3) 26_456 .
O7 Mo3 O10 85.9(2) 26_456 .
O7 Mo3 O10A 89.3(2) 26_456 .
O7 Mo3 O11A 98.9(3) 26_456 .
O8 Mo3 O3 92.83(18) . 3_565
O8 Mo3 O7 99.5(2) . 26_456
O8 Mo3 O9 112.9(3) . .
O8 Mo3 O9A 89.8(3) . .
O8 Mo3 O10 158.6(3) . .
O8 Mo3 O10A 158.7(2) . .
O8 Mo3 O11 114.6(3) . .
O8 Mo3 O11A 89.3(3) . .
O9 Mo3 O3 85.1(3) . 3_565
O9 Mo3 O7 93.0(3) . 26_456
O9 Mo3 O10A 85.8(3) . .
O9 Mo3 O11A 152.7(3) . .
O9A Mo3 O3 86.4(2) . 3_565
O9A Mo3 O10 68.9(3) . .
O11 Mo3 O3 87.0(3) . 3_565
O11 Mo3 O7 84.9(3) . 26_456
O11 Mo3 O9A 155.0(3) . .
O11 Mo3 O10 86.4(3) . .
O11A Mo3 O3 77.8(2) . 3_565
O11A Mo3 O10A 70.1(3) . .
O10 As1 O5 109.7(2) 3_565 .
O10 As1 O5 109.7(2) 2_665 .
O10 As1 O5 109.7(2) . .
O10 As1 O10 109.2(2) 3_565 .
O10 As1 O10 109.2(2) 2_665 3_565
O10 As1 O10 109.2(2) 2_665 .
O10A As1 O5 105.3(2) . .
O10A As1 O5 105.3(2) 2_665 .
O10A As1 O5 105.3(2) 3_565 .
O10A As1 O10A 113.27(19) 3_565 .
O10A As1 O10A 113.27(18) 3_565 2_665
O10A As1 O10A 113.27(19) 2_665 .
Mo1 O2 Mo1 120.76(19) 3_565 .
Mo1 O3 Mo3 147.6(2) . 2_665
Mo1 O4 Mo2 145.0(2) . .
Mo1 O5 Mo1 94.29(16) 2_665 .
Mo1 O5 Mo1 94.28(16) 2_665 3_565
Mo1 O5 Mo1 94.29(16) . 3_565
As1 O5 Mo1 122.17(12) . 3_565
As1 O5 Mo1 122.17(12) . .
As1 O5 Mo1 122.17(12) . 2_665
Mo3 O7 Mo2 168.7(3) 27_556 .
Mo2 O9 Mo3 168.3(5) . .
Mo2 O9A Mo3 123.6(4) . .
Mo3 O10 Mo2 99.0(3) . .
As1 O10 Mo2 119.5(3) . .
As1 O10 Mo3 122.9(3) . .
Mo3 O10A Mo2 99.7(3) . 3_565
As1 O10A Mo2 123.3(4) . 3_565
As1 O10A Mo3 126.2(4) . .
Mo3 O11 Mo2 155.2(5) . 3_565
Mo2 O11A Mo3 120.1(4) 3_565 .
N1 Cu1 N1 179.9(4) . 18_655
N2 N1 Cu1 127.0(4) . .
N2 N1 C1 103.8(6) . .
C1 N1 Cu1 129.0(5) . .
N1 N2 H2 124.2 . .
C3 N2 N1 111.6(7) . .
C3 N2 H2 124.2 . .
N1 C1 H1 124.4 . .
N1 C1 C2 111.3(6) . .
C2 C1 H1 124.4 . .
C1 C2 H2A 126.7 . .
C3 C2 C1 106.6(7) . .
C3 C2 H2A 126.7 . .
N2 C3 C2 106.7(7) . .
N2 C3 H3 126.7 . .
C2 C3 H3 126.7 . .
N3 Cu2 N3 169.7(5) . 18_655
N4 N3 Cu2 125.9(6) . .
C4 N3 Cu2 129.3(8) . .
C4 N3 N4 104.8(8) . .
N3 N4 H4 124.4 . .
C6 N4 N3 111.3(9) . .
C6 N4 H4 124.4 . .
N3 C4 H4A 125.6 . .
N3 C4 C5 108.7(10) . .
C5 C4 H4A 125.6 . .
C4 C5 H5 126.0 . .
C6 C5 C4 107.9(10) . .
C6 C5 H5 126.0 . .
N4 C6 H6 126.4 . .
C5 C6 N4 107.2(11) . .
C5 C6 H6 126.4 . .

loop_
_geom_bond_atom_site_label_1
_geom_bond_atom_site_label_2
_geom_bond_distance
_geom_bond_site_symmetry_2
Mo1 O1 1.687(4) .
Mo1 O2 2.037(4) .
Mo1 O2 1.943(4) 2_665
Mo1 O3 1.821(4) .
Mo1 O4 1.922(4) .
Mo1 O5 2.360(3) .
Mo2 O4 1.955(4) .
Mo2 O6 1.652(4) .
Mo2 O7 1.967(4) .
Mo2 O9 1.787(8) .
Mo2 O9A 2.018(8) .
Mo2 O10 2.364(7) .
Mo2 O10A 2.316(7) 2_665
Mo2 O11 1.814(7) 2_665
Mo2 O11A 2.011(8) 2_665
Mo3 O3 2.084(4) 3_565
Mo3 O7 1.837(4) 26_456
Mo3 O8 1.667(4) .
Mo3 O9 1.795(8) .
Mo3 O9A 2.027(7) .
Mo3 O10 2.324(7) .
Mo3 O10A 2.289(7) .
Mo3 O11 1.790(7) .
Mo3 O11A 2.052(8) .
As1 O5 1.721(6) .
As1 O10 1.705(7) 2_665
As1 O10 1.705(7) 3_565
As1 O10 1.705(7) .
As1 O10A 1.681(7) .
As1 O10A 1.681(8) 2_665
As1 O10A 1.681(8) 3_565
O2 Mo1 1.943(4) 3_565
O3 Mo3 2.084(4) 2_665
O5 Mo1 2.360(3) 2_665
O5 Mo1 2.360(3) 3_565
O7 Mo3 1.837(4) 27_556
O10A Mo2 2.316(6) 3_565
O11 Mo2 1.814(7) 3_565
O11A Mo2 2.011(8) 3_565
Cu1 N1 1.877(6) 18_655
Cu1 N1 1.877(6) .
N1 N2 1.337(9) .
N1 C1 1.341(5) .
N2 H2 0.8600 .
N2 C3 1.336(11) .
C1 H1 0.9300 .
C1 C2 1.341(5) .
C2 H2A 0.9300 .
C2 C3 1.341(5) .
C3 H3 0.9300 .
Cu2 N3 1.870(7) .
Cu2 N3 1.870(7) 18_655
N3 N4 1.333(10) .
N3 C4 1.326(11) .
N4 H4 0.8600 .
N4 C6 1.325(12) .
C4 H4A 0.9300 .
C4 C5 1.370(15) .
C5 H5 0.9300 .
C5 C6 1.294(16) .
C6 H6 0.9300 .

loop_
_platon_squeeze_void_nr
_platon_squeeze_void_average_x
_platon_squeeze_void_average_y
_platon_squeeze_void_average_z
_platon_squeeze_void_volume
_platon_squeeze_void_count_electrons
_platon_squeeze_void_content
1 0.000 0.000 0.250 166 34 ' '
2 0.000 0.779 0.250 8 0 ' '
3 0.000 0.000 0.750 166 34 ' '
4 0.000 0.221 0.750 8 0 ' '
5 0.333 0.667 0.417 174 33 ' '
6 0.333 0.667 0.917 174 33 ' '
7 0.113 0.446 0.417 7 0 ' '
8 0.113 0.667 0.917 7 0 ' '
9 0.221 0.221 0.250 8 0 ' '
10 0.221 0.000 0.750 8 0 ' '
11 0.333 0.887 0.417 7 0 ' '
12 0.333 0.446 0.917 7 0 ' '
13 0.667 0.333 0.083 175 33 ' '
14 0.667 0.333 0.583 175 33 ' '
15 0.446 0.113 0.083 8 0 ' '
16 0.446 0.333 0.583 8 0 ' '
17 0.554 0.667 0.417 8 0 ' '
18 0.554 0.887 0.917 7 0 ' '
19 0.667 0.554 0.083 8 0 ' '
20 0.667 0.113 0.583 8 0 ' '
21 0.779 0.000 0.250 8 0 ' '
22 0.779 0.779 0.750 8 0 ' '
23 0.887 0.333 0.083 8 0 ' '
24 0.887 0.554 0.583 8 0 ' '

loop_
_smtbx_masks_void_nr
_smtbx_masks_void_average_x
_smtbx_masks_void_average_y
_smtbx_masks_void_average_z
_smtbx_masks_void_volume
_smtbx_masks_void_count_electrons
1 0.000 0.000 0.250 232.5 29.8
2 0.000 0.000 0.750 232.5 26.0
3 0.333 0.667 0.917 232.5 29.8
4 0.333 0.667 0.417 232.5 26.0
5 0.667 0.333 0.583 232.5 29.8
6 0.667 0.333 0.083 232.5 26.0
